data_2243512
loop_
_publ_author_name
'Naghiyev, Farid N.'
'Mammadova, Gunay Z.'
'Mamedov, Ibrahim G.'
'Huseynova, Afet T.'
'\,Celikesir, Sevim T\"urktekin'
'Akkurt, Mehmet'
'Akobirshoeva, Anzurat A.'

_publ_section_title
;
 Crystal structure and Hirshfeld surface analysis of
 phenyl(5,7,8a-triphenyl-1,2,3,7,8,8a-hexahydroimidazo[1,2-<i>a</i>]pyridin-6-yl)methanone
 with an unknown solvent
;
_journal_coeditor_code IS5547
_journal_issue 8
_journal_name_full 'Acta Crystallographica Section E'
_journal_page_first 1365
_journal_page_last 1368
_journal_paper_doi 10.1107/S2056989020009871
_journal_volume 76
_journal_year 2020
_chemical_formula_iupac 'C32 H28 N2 O'
_chemical_formula_moiety 'C32 H28 N2 O'
_chemical_formula_sum 'C32 H28 N2 O'
_chemical_formula_weight 456.56
_chemical_name_systematic Phenyl(5,7,8a-triphenyl-1,2,3,7,8,8a-hexahydroimidazo[1,2-<i>a</i>]pyridin-6-yl)methanone
_space_group_crystal_system triclinic
_space_group_IT_number 2
_space_group_name_Hall '-P 1'
_space_group_name_H-M_alt 'P -1'
_atom_sites_solution_hydrogens mixed
_audit_creation_method SHELXL-2018/3
_cell_angle_alpha 77.9820(10)
_cell_angle_beta 78.7110(10)
_cell_angle_gamma 75.6120(10)
_cell_formula_units_Z 2
_cell_length_a 8.7807(9)
_cell_length_b 11.9566(12)
_cell_length_c 12.9121(13)
_cell_measurement_reflns_used 2538
_cell_measurement_temperature 150(2)
_cell_measurement_theta_max 24.1865
_cell_measurement_theta_min 2.2060
_cell_volume 1269.4(2)
_computing_cell_refinement
;
XSCANS (Bruker, 2007)
;
_computing_data_collection
;
XSCANS (Bruker, 2007)
;
_computing_data_reduction
;
SHELXTL (Sheldrick, 2008)
;
_computing_molecular_graphics
;
ORTEP-3 for Windows (Farrugia, 2012)
;
_computing_publication_material
;
PLATON (Spek, 2020)
;
_computing_structure_refinement
;
<i>SHELXL2018/3</i> (Sheldrick, 2015<i>b</i>)
;
_computing_structure_solution
;
<i>SHELXT2014/5</i> (Sheldrick, 2015<i>a</i>)
;
_diffrn_ambient_temperature 150(2)
_diffrn_measured_fraction_theta_full 0.998
_diffrn_measured_fraction_theta_max 0.908
_diffrn_measurement_device_type 'Bruker P4'
_diffrn_measurement_method '\w scans'
_diffrn_radiation_monochromator graphite
_diffrn_radiation_source 'sealed tube'
_diffrn_radiation_type MoK\a
_diffrn_radiation_wavelength 0.71073
_diffrn_reflns_av_R_equivalents 0.0421
_diffrn_reflns_av_unetI/netI 0.0611
_diffrn_reflns_limit_h_max 12
_diffrn_reflns_limit_h_min -12
_diffrn_reflns_limit_k_max 16
_diffrn_reflns_limit_k_min -16
_diffrn_reflns_limit_l_max 17
_diffrn_reflns_limit_l_min -17
_diffrn_reflns_number 16061
_diffrn_reflns_theta_full 25.242
_diffrn_reflns_theta_max 29.603
_diffrn_reflns_theta_min 1.784
_diffrn_standards_decay_% 0
_diffrn_standards_interval_count 0
_diffrn_standards_interval_time 0
_diffrn_standards_number 0
_exptl_absorpt_coefficient_mu 0.072
_exptl_absorpt_correction_T_max 0.9836
_exptl_absorpt_correction_T_min 0.9801
_exptl_absorpt_correction_type multi-scan
_exptl_absorpt_process_details
;
(SADABS; Sheldrick, 1996)
;
_exptl_crystal_colour colourless
_exptl_crystal_density_diffrn 1.195
_exptl_crystal_description prism
_exptl_crystal_F_000 484
_exptl_crystal_size_max 0.28
_exptl_crystal_size_mid 0.25
_exptl_crystal_size_min 0.23
_refine_diff_density_max 0.251
_refine_diff_density_min -0.231
_refine_ls_extinction_method none
_refine_ls_goodness_of_fit_ref 1.034
_refine_ls_hydrogen_treatment mixed
_refine_ls_matrix_type full
_refine_ls_number_parameters 320
_refine_ls_number_reflns 6472
_refine_ls_number_restraints 0
_refine_ls_restrained_S_all 1.034
_refine_ls_R_factor_all 0.0829
_refine_ls_R_factor_gt 0.0508
_refine_ls_shift/su_max 0.000
_refine_ls_shift/su_mean 0.000
_refine_ls_structure_factor_coef Fsqd
_refine_ls_weighting_details 'w=1/[\s^2^(Fo^2^)+(0.0474P)^2^+0.0165P] where P=(Fo^2^+2Fc^2^)/3'
_refine_ls_weighting_scheme calc
_refine_ls_wR_factor_gt 0.1031
_refine_ls_wR_factor_ref 0.1168
_reflns_number_gt 4328
_reflns_number_total 6472
_reflns_threshold_expression 'I > 2\s(I)'
_cod_data_source_file is5547sup1.cif
_cod_data_source_block I
_cod_database_code 2243512
_shelx_space_group_comment
;
The symmetry employed for this shelxl refinement is uniquely defined
by the following loop, which should always be used as a source of
symmetry information in preference to the above space-group names.
They are only intended as comments.
;

loop_
_space_group_symop_operation_xyz
'x, y, z'
'-x, -y, -z'

loop_
_atom_site_type_symbol
_atom_site_label
_atom_site_fract_x
_atom_site_fract_y
_atom_site_fract_z
_atom_site_U_iso_or_equiv
_atom_site_adp_type
_atom_site_calc_flag
_atom_site_occupancy
_atom_site_disorder_assembly
_atom_site_disorder_group
C C1 0.44939(17) 0.02866(13) 0.83139(12) 0.0254(3) Uani d 1 . .
H H1A 0.417532 0.092805 0.874131 0.031 Uiso calc 1 . .
H H1B 0.532449 0.047058 0.770600 0.031 Uiso calc 1 . .
C C2 0.50577(18) -0.08820(13) 0.89972(12) 0.0268(3) Uani d 1 . .
H H2A 0.620705 -0.101848 0.903228 0.032 Uiso calc 1 . .
H H2B 0.446137 -0.091719 0.973388 0.032 Uiso calc 1 . .
C C3 0.32476(16) -0.11911(12) 0.80213(11) 0.0207(3) Uani d 1 . .
C C4 0.18403(17) -0.15217(12) 0.88356(11) 0.0228(3) Uani d 1 . .
H H4A 0.188777 -0.236789 0.889250 0.027 Uiso calc 1 . .
H H4B 0.193319 -0.138146 0.954753 0.027 Uiso calc 1 . .
C C5 0.02321(16) -0.08252(12) 0.85304(11) 0.0210(3) Uani d 1 . .
H H5 -0.054074 -0.085719 0.921116 0.025 Uiso calc 1 . .
C C6 0.02583(16) 0.04591(12) 0.81466(11) 0.0195(3) Uani d 1 . .
C C7 0.16526(16) 0.08404(12) 0.80012(11) 0.0198(3) Uani d 1 . .
C C8 -0.13267(17) 0.12259(12) 0.81093(11) 0.0215(3) Uani d 1 . .
C C9 -0.16490(17) 0.23969(12) 0.74001(12) 0.0229(3) Uani d 1 . .
C C10 -0.29651(18) 0.32328(14) 0.77432(13) 0.0316(4) Uani d 1 . .
H H10 -0.360310 0.305622 0.841463 0.038 Uiso calc 1 . .
C C11 -0.3348(2) 0.43204(14) 0.71104(14) 0.0390(4) Uani d 1 . .
H H11 -0.423388 0.489185 0.735723 0.047 Uiso calc 1 . .
C C12 -0.2450(2) 0.45780(14) 0.61222(14) 0.0373(4) Uani d 1 . .
H H12 -0.271383 0.532550 0.569140 0.045 Uiso calc 1 . .
C C13 -0.1165(2) 0.37451(14) 0.57624(13) 0.0331(4) Uani d 1 . .
H H13 -0.055757 0.391481 0.507747 0.040 Uiso calc 1 . .
C C14 -0.07625(18) 0.26622(13) 0.63998(12) 0.0257(3) Uani d 1 . .
H H14 0.012783 0.209572 0.615064 0.031 Uiso calc 1 . .
C C15 0.17191(16) 0.20907(12) 0.78945(11) 0.0206(3) Uani d 1 . .
C C16 0.07779(18) 0.27811(13) 0.86290(12) 0.0262(3) Uani d 1 . .
H H16 0.010893 0.244616 0.922039 0.031 Uiso calc 1 . .
C C17 0.0815(2) 0.39533(14) 0.84988(14) 0.0377(4) Uani d 1 . .
H H17 0.017135 0.441920 0.900193 0.045 Uiso calc 1 . .
C C18 0.1783(2) 0.44495(14) 0.76422(15) 0.0409(4) Uani d 1 . .
H H18 0.179183 0.525745 0.754894 0.049 Uiso calc 1 . .
C C19 0.27404(19) 0.37652(14) 0.69207(14) 0.0361(4) Uani d 1 . .
H H19 0.341594 0.410217 0.633493 0.043 Uiso calc 1 . .
C C20 0.27169(17) 0.25941(13) 0.70494(12) 0.0267(3) Uani d 1 . .
H H20 0.338866 0.212733 0.655604 0.032 Uiso calc 1 . .
C C21 0.33725(16) -0.15426(12) 0.69346(11) 0.0211(3) Uani d 1 . .
C C22 0.34714(18) -0.07518(13) 0.59878(12) 0.0264(3) Uani d 1 . .
H H22 0.341812 0.004668 0.600857 0.032 Uiso calc 1 . .
C C23 0.36476(18) -0.11116(14) 0.50068(12) 0.0306(4) Uani d 1 . .
H H23 0.371794 -0.055874 0.436337 0.037 Uiso calc 1 . .
C C24 0.37210(18) -0.22659(14) 0.49615(13) 0.0297(4) Uani d 1 . .
H H24 0.382339 -0.251013 0.429194 0.036 Uiso calc 1 . .
C C25 0.36436(19) -0.30625(13) 0.59033(13) 0.0322(4) Uani d 1 . .
H H25 0.370629 -0.386175 0.587958 0.039 Uiso calc 1 . .
C C26 0.34759(18) -0.27082(13) 0.68784(12) 0.0292(4) Uani d 1 . .
H H26 0.343066 -0.326753 0.751869 0.035 Uiso calc 1 . .
C C27 -0.03918(16) -0.13787(12) 0.77793(12) 0.0221(3) Uani d 1 . .
C C28 -0.05435(18) -0.08759(13) 0.67303(12) 0.0275(3) Uani d 1 . .
H H28 -0.024649 -0.014775 0.644757 0.033 Uiso calc 1 . .
C C29 -0.1118(2) -0.14096(15) 0.60841(14) 0.0363(4) Uani d 1 . .
H H29 -0.120172 -0.104929 0.536272 0.044 Uiso calc 1 . .
C C30 -0.15699(19) -0.24589(15) 0.64757(15) 0.0378(4) Uani d 1 . .
H H30 -0.197606 -0.281885 0.603040 0.045 Uiso calc 1 . .
C C31 -0.14290(18) -0.29836(14) 0.75188(15) 0.0350(4) Uani d 1 . .
H H31 -0.172882 -0.371193 0.779443 0.042 Uiso calc 1 . .
C C32 -0.08480(18) -0.24458(13) 0.81661(13) 0.0292(4) Uani d 1 . .
H H32 -0.075911 -0.281070 0.888577 0.035 Uiso calc 1 . .
N N1 0.31103(13) 0.00872(10) 0.79395(9) 0.0209(3) Uani d 1 . .
N N2 0.47413(15) -0.17512(11) 0.84545(11) 0.0263(3) Uani d 1 . .
H H2N 0.553(2) -0.1864(13) 0.7890(13) 0.033(4) Uiso d 1 . .
O O1 -0.24961(12) 0.08722(9) 0.86497(8) 0.0286(3) Uani d 1 . .

loop_
_atom_site_aniso_label
_atom_site_aniso_U_11
_atom_site_aniso_U_22
_atom_site_aniso_U_33
_atom_site_aniso_U_12
_atom_site_aniso_U_13
_atom_site_aniso_U_23
C1 0.0190(8) 0.0297(8) 0.0306(8) -0.0071(6) -0.0052(6) -0.0079(7)
C2 0.0208(8) 0.0331(9) 0.0278(8) -0.0051(7) -0.0058(6) -0.0068(7)
C3 0.0187(7) 0.0172(7) 0.0251(8) -0.0023(6) -0.0034(6) -0.0029(6)
C4 0.0237(8) 0.0212(7) 0.0227(8) -0.0056(6) -0.0024(6) -0.0019(6)
C5 0.0191(7) 0.0217(7) 0.0214(7) -0.0069(6) 0.0006(6) -0.0027(6)
C6 0.0199(7) 0.0207(7) 0.0186(7) -0.0049(6) -0.0011(6) -0.0055(6)
C7 0.0214(7) 0.0222(7) 0.0161(7) -0.0049(6) -0.0008(6) -0.0056(6)
C8 0.0209(7) 0.0236(7) 0.0222(7) -0.0060(6) -0.0010(6) -0.0095(6)
C9 0.0197(7) 0.0240(8) 0.0279(8) -0.0047(6) -0.0063(6) -0.0083(6)
C10 0.0263(9) 0.0321(9) 0.0346(9) 0.0008(7) -0.0043(7) -0.0103(7)
C11 0.0374(10) 0.0297(9) 0.0488(11) 0.0051(8) -0.0142(8) -0.0123(8)
C12 0.0440(11) 0.0256(9) 0.0463(11) -0.0066(8) -0.0222(9) -0.0016(7)
C13 0.0378(10) 0.0328(9) 0.0314(9) -0.0127(8) -0.0096(7) -0.0013(7)
C14 0.0241(8) 0.0266(8) 0.0282(8) -0.0055(6) -0.0058(6) -0.0068(6)
C15 0.0185(7) 0.0211(7) 0.0244(8) -0.0057(6) -0.0061(6) -0.0040(6)
C16 0.0271(8) 0.0270(8) 0.0264(8) -0.0075(7) -0.0023(6) -0.0080(6)
C17 0.0416(10) 0.0283(9) 0.0455(10) -0.0085(8) 0.0022(8) -0.0182(8)
C18 0.0419(11) 0.0203(8) 0.0618(12) -0.0120(7) -0.0029(9) -0.0083(8)
C19 0.0311(9) 0.0282(9) 0.0476(11) -0.0130(7) 0.0008(8) -0.0013(8)
C20 0.0228(8) 0.0256(8) 0.0316(9) -0.0072(6) 0.0000(6) -0.0058(7)
C21 0.0158(7) 0.0230(7) 0.0246(8) -0.0039(6) -0.0015(6) -0.0057(6)
C22 0.0290(8) 0.0226(8) 0.0280(8) -0.0082(6) 0.0001(7) -0.0059(6)
C23 0.0326(9) 0.0338(9) 0.0241(8) -0.0094(7) 0.0014(7) -0.0047(7)
C24 0.0252(8) 0.0390(9) 0.0278(8) -0.0104(7) 0.0016(7) -0.0134(7)
C25 0.0357(9) 0.0250(8) 0.0381(9) -0.0093(7) -0.0001(7) -0.0120(7)
C26 0.0346(9) 0.0232(8) 0.0288(8) -0.0061(7) -0.0020(7) -0.0050(6)
C27 0.0158(7) 0.0209(7) 0.0295(8) -0.0034(6) 0.0001(6) -0.0078(6)
C28 0.0297(9) 0.0244(8) 0.0304(9) -0.0072(7) -0.0036(7) -0.0083(6)
C29 0.0391(10) 0.0367(10) 0.0355(9) -0.0026(8) -0.0095(8) -0.0148(8)
C30 0.0320(9) 0.0373(10) 0.0518(11) -0.0033(8) -0.0096(8) -0.0263(9)
C31 0.0271(9) 0.0233(8) 0.0576(12) -0.0075(7) -0.0029(8) -0.0143(8)
C32 0.0253(8) 0.0228(8) 0.0389(9) -0.0061(6) -0.0027(7) -0.0045(7)
N1 0.0177(6) 0.0212(6) 0.0255(6) -0.0057(5) -0.0032(5) -0.0061(5)
N2 0.0206(7) 0.0289(7) 0.0289(7) -0.0016(5) -0.0042(6) -0.0080(6)
O1 0.0201(5) 0.0320(6) 0.0333(6) -0.0078(5) 0.0015(5) -0.0069(5)

loop_
_atom_type_symbol
_atom_type_description
_atom_type_scat_dispersion_real
_atom_type_scat_dispersion_imag
_atom_type_scat_source
C C 0.0033 0.0016 'International Tables Vol C Tables 4.2.6.8 and 6.1.1.4'
H H 0.0000 0.0000 'International Tables Vol C Tables 4.2.6.8 and 6.1.1.4'
N N 0.0061 0.0033 'International Tables Vol C Tables 4.2.6.8 and 6.1.1.4'
O O 0.0106 0.0060 'International Tables Vol C Tables 4.2.6.8 and 6.1.1.4'

loop_
_geom_angle_atom_site_label_1
_geom_angle_atom_site_label_2
_geom_angle_atom_site_label_3
_geom_angle_site_symmetry_1
_geom_angle_site_symmetry_3
_geom_angle
_geom_angle_publ_flag
N1 C1 C2 . . 101.91(11) ?
N1 C1 H1A . . 111.4 ?
C2 C1 H1A . . 111.4 ?
N1 C1 H1B . . 111.4 ?
C2 C1 H1B . . 111.4 ?
H1A C1 H1B . . 109.3 ?
N2 C2 C1 . . 104.60(12) ?
N2 C2 H2A . . 110.8 ?
C1 C2 H2A . . 110.8 ?
N2 C2 H2B . . 110.8 ?
C1 C2 H2B . . 110.8 ?
H2A C2 H2B . . 108.9 ?
N2 C3 N1 . . 105.07(11) ?
N2 C3 C21 . . 108.59(11) ?
N1 C3 C21 . . 112.32(11) ?
N2 C3 C4 . . 109.35(11) ?
N1 C3 C4 . . 107.36(11) ?
C21 C3 C4 . . 113.77(11) ?
C5 C4 C3 . . 112.67(11) ?
C5 C4 H4A . . 109.1 ?
C3 C4 H4A . . 109.1 ?
C5 C4 H4B . . 109.1 ?
C3 C4 H4B . . 109.1 ?
H4A C4 H4B . . 107.8 ?
C6 C5 C27 . . 114.32(12) ?
C6 C5 C4 . . 110.99(11) ?
C27 C5 C4 . . 113.18(11) ?
C6 C5 H5 . . 105.9 ?
C27 C5 H5 . . 105.9 ?
C4 C5 H5 . . 105.9 ?
C7 C6 C8 . . 124.93(12) ?
C7 C6 C5 . . 120.66(12) ?
C8 C6 C5 . . 113.82(12) ?
N1 C7 C6 . . 122.21(12) ?
N1 C7 C15 . . 114.14(12) ?
C6 C7 C15 . . 123.64(12) ?
O1 C8 C6 . . 118.86(13) ?
O1 C8 C9 . . 116.85(13) ?
C6 C8 C9 . . 124.17(12) ?
C14 C9 C10 . . 118.77(14) ?
C14 C9 C8 . . 123.47(13) ?
C10 C9 C8 . . 117.65(13) ?
C11 C10 C9 . . 120.35(15) ?
C11 C10 H10 . . 119.8 ?
C9 C10 H10 . . 119.8 ?
C12 C11 C10 . . 120.33(16) ?
C12 C11 H11 . . 119.8 ?
C10 C11 H11 . . 119.8 ?
C13 C12 C11 . . 119.80(16) ?
C13 C12 H12 . . 120.1 ?
C11 C12 H12 . . 120.1 ?
C12 C13 C14 . . 120.08(16) ?
C12 C13 H13 . . 120.0 ?
C14 C13 H13 . . 120.0 ?
C13 C14 C9 . . 120.64(14) ?
C13 C14 H14 . . 119.7 ?
C9 C14 H14 . . 119.7 ?
C20 C15 C16 . . 118.84(13) ?
C20 C15 C7 . . 120.26(12) ?
C16 C15 C7 . . 120.90(12) ?
C17 C16 C15 . . 120.18(14) ?
C17 C16 H16 . . 119.9 ?
C15 C16 H16 . . 119.9 ?
C18 C17 C16 . . 120.41(15) ?
C18 C17 H17 . . 119.8 ?
C16 C17 H17 . . 119.8 ?
C17 C18 C19 . . 119.71(15) ?
C17 C18 H18 . . 120.1 ?
C19 C18 H18 . . 120.1 ?
C20 C19 C18 . . 120.19(15) ?
C20 C19 H19 . . 119.9 ?
C18 C19 H19 . . 119.9 ?
C19 C20 C15 . . 120.63(14) ?
C19 C20 H20 . . 119.7 ?
C15 C20 H20 . . 119.7 ?
C22 C21 C26 . . 118.31(13) ?
C22 C21 C3 . . 122.27(12) ?
C26 C21 C3 . . 119.33(13) ?
C21 C22 C23 . . 120.79(14) ?
C21 C22 H22 . . 119.6 ?
C23 C22 H22 . . 119.6 ?
C24 C23 C22 . . 120.40(15) ?
C24 C23 H23 . . 119.8 ?
C22 C23 H23 . . 119.8 ?
C23 C24 C25 . . 119.08(14) ?
C23 C24 H24 . . 120.5 ?
C25 C24 H24 . . 120.5 ?
C26 C25 C24 . . 120.62(14) ?
C26 C25 H25 . . 119.7 ?
C24 C25 H25 . . 119.7 ?
C25 C26 C21 . . 120.79(14) ?
C25 C26 H26 . . 119.6 ?
C21 C26 H26 . . 119.6 ?
C28 C27 C32 . . 117.59(14) ?
C28 C27 C5 . . 123.52(13) ?
C32 C27 C5 . . 118.89(13) ?
C29 C28 C27 . . 121.33(15) ?
C29 C28 H28 . . 119.3 ?
C27 C28 H28 . . 119.3 ?
C30 C29 C28 . . 120.55(16) ?
C30 C29 H29 . . 119.7 ?
C28 C29 H29 . . 119.7 ?
C29 C30 C31 . . 119.46(15) ?
C29 C30 H30 . . 120.3 ?
C31 C30 H30 . . 120.3 ?
C30 C31 C32 . . 119.85(15) ?
C30 C31 H31 . . 120.1 ?
C32 C31 H31 . . 120.1 ?
C31 C32 C27 . . 121.21(16) ?
C31 C32 H32 . . 119.4 ?
C27 C32 H32 . . 119.4 ?
C7 N1 C1 . . 123.36(11) ?
C7 N1 C3 . . 120.74(11) ?
C1 N1 C3 . . 109.49(11) ?
C2 N2 C3 . . 105.65(11) ?
C2 N2 H2N . . 107.9(10) ?
C3 N2 H2N . . 107.7(10) ?

loop_
_geom_bond_atom_site_label_1
_geom_bond_atom_site_label_2
_geom_bond_site_symmetry_2
_geom_bond_distance
_geom_bond_publ_flag
C1 N1 . 1.4794(18) ?
C1 C2 . 1.513(2) ?
C1 H1A . 0.9900 ?
C1 H1B . 0.9900 ?
C2 N2 . 1.4736(18) ?
C2 H2A . 0.9900 ?
C2 H2B . 0.9900 ?
C3 N2 . 1.4752(18) ?
C3 N1 . 1.4859(17) ?
C3 C21 . 1.5231(19) ?
C3 C4 . 1.5328(18) ?
C4 C5 . 1.530(2) ?
C4 H4A . 0.9900 ?
C4 H4B . 0.9900 ?
C5 C6 . 1.5166(18) ?
C5 C27 . 1.5279(19) ?
C5 H5 . 1.0000 ?
C6 C7 . 1.3761(19) ?
C6 C8 . 1.4675(19) ?
C7 N1 . 1.3685(17) ?
C7 C15 . 1.4872(18) ?
C8 O1 . 1.2379(16) ?
C8 C9 . 1.500(2) ?
C9 C14 . 1.390(2) ?
C9 C10 . 1.393(2) ?
C10 C11 . 1.385(2) ?
C10 H10 . 0.9500 ?
C11 C12 . 1.382(2) ?
C11 H11 . 0.9500 ?
C12 C13 . 1.381(2) ?
C12 H12 . 0.9500 ?
C13 C14 . 1.386(2) ?
C13 H13 . 0.9500 ?
C14 H14 . 0.9500 ?
C15 C20 . 1.3910(19) ?
C15 C16 . 1.3943(19) ?
C16 C17 . 1.384(2) ?
C16 H16 . 0.9500 ?
C17 C18 . 1.381(2) ?
C17 H17 . 0.9500 ?
C18 C19 . 1.383(2) ?
C18 H18 . 0.9500 ?
C19 C20 . 1.380(2) ?
C19 H19 . 0.9500 ?
C20 H20 . 0.9500 ?
C21 C22 . 1.384(2) ?
C21 C26 . 1.3901(19) ?
C22 C23 . 1.389(2) ?
C22 H22 . 0.9500 ?
C23 C24 . 1.379(2) ?
C23 H23 . 0.9500 ?
C24 C25 . 1.381(2) ?
C24 H24 . 0.9500 ?
C25 C26 . 1.380(2) ?
C25 H25 . 0.9500 ?
C26 H26 . 0.9500 ?
C27 C28 . 1.380(2) ?
C27 C32 . 1.3957(19) ?
C28 C29 . 1.380(2) ?
C28 H28 . 0.9500 ?
C29 C30 . 1.376(2) ?
C29 H29 . 0.9500 ?
C30 C31 . 1.378(2) ?
C30 H30 . 0.9500 ?
C31 C32 . 1.388(2) ?
C31 H31 . 0.9500 ?
C32 H32 . 0.9500 ?
N2 H2N . 0.908(16) ?

loop_
_geom_hbond_atom_site_label_D
_geom_hbond_atom_site_label_H
_geom_hbond_atom_site_label_A
_geom_hbond_site_symmetry_A
_geom_hbond_distance_DH
_geom_hbond_distance_HA
_geom_hbond_distance_DA
_geom_hbond_angle_DHA
_geom_hbond_publ_flag
C2 H2B O1 2_557 0.99 2.43 3.4084(19) 168 yes
C24 H24 Cg3 2_556 0.95 2.83 3.5886(18) 138 yes

loop_
_geom_torsion_atom_site_label_1
_geom_torsion_atom_site_label_2
_geom_torsion_atom_site_label_3
_geom_torsion_atom_site_label_4
_geom_torsion_site_symmetry_1
_geom_torsion_site_symmetry_2
_geom_torsion_site_symmetry_3
_geom_torsion_site_symmetry_4
_geom_torsion
_geom_torsion_publ_flag
N1 C1 C2 N2 . . . . 34.54(14) ?
N2 C3 C4 C5 . . . . 170.85(11) ?
N1 C3 C4 C5 . . . . 57.36(15) ?
C21 C3 C4 C5 . . . . -67.56(15) ?
C3 C4 C5 C6 . . . . -43.64(15) ?
C3 C4 C5 C27 . . . . 86.46(14) ?
C27 C5 C6 C7 . . . . -122.71(14) ?
C4 C5 C6 C7 . . . . 6.78(18) ?
C27 C5 C6 C8 . . . . 65.67(15) ?
C4 C5 C6 C8 . . . . -164.83(11) ?
C8 C6 C7 N1 . . . . -173.38(13) ?
C5 C6 C7 N1 . . . . 16.0(2) ?
C8 C6 C7 C15 . . . . 6.4(2) ?
C5 C6 C7 C15 . . . . -164.19(12) ?
C7 C6 C8 O1 . . . . -150.77(14) ?
C5 C6 C8 O1 . . . . 20.43(18) ?
C7 C6 C8 C9 . . . . 33.3(2) ?
C5 C6 C8 C9 . . . . -155.55(13) ?
O1 C8 C9 C14 . . . . -144.49(14) ?
C6 C8 C9 C14 . . . . 31.6(2) ?
O1 C8 C9 C10 . . . . 31.66(19) ?
C6 C8 C9 C10 . . . . -152.29(14) ?
C14 C9 C10 C11 . . . . -2.0(2) ?
C8 C9 C10 C11 . . . . -178.33(14) ?
C9 C10 C11 C12 . . . . 1.4(3) ?
C10 C11 C12 C13 . . . . 0.2(3) ?
C11 C12 C13 C14 . . . . -1.2(2) ?
C12 C13 C14 C9 . . . . 0.6(2) ?
C10 C9 C14 C13 . . . . 1.0(2) ?
C8 C9 C14 C13 . . . . 177.12(13) ?
N1 C7 C15 C20 . . . . 50.14(18) ?
C6 C7 C15 C20 . . . . -129.69(15) ?
N1 C7 C15 C16 . . . . -130.46(14) ?
C6 C7 C15 C16 . . . . 49.7(2) ?
C20 C15 C16 C17 . . . . 1.5(2) ?
C7 C15 C16 C17 . . . . -177.90(14) ?
C15 C16 C17 C18 . . . . 0.0(3) ?
C16 C17 C18 C19 . . . . -1.1(3) ?
C17 C18 C19 C20 . . . . 0.7(3) ?
C18 C19 C20 C15 . . . . 0.9(3) ?
C16 C15 C20 C19 . . . . -1.9(2) ?
C7 C15 C20 C19 . . . . 177.47(14) ?
N2 C3 C21 C22 . . . . -110.98(15) ?
N1 C3 C21 C22 . . . . 4.78(18) ?
C4 C3 C21 C22 . . . . 127.01(14) ?
N2 C3 C21 C26 . . . . 65.54(16) ?
N1 C3 C21 C26 . . . . -178.70(12) ?
C4 C3 C21 C26 . . . . -56.47(17) ?
C26 C21 C22 C23 . . . . 0.9(2) ?
C3 C21 C22 C23 . . . . 177.43(14) ?
C21 C22 C23 C24 . . . . 0.2(2) ?
C22 C23 C24 C25 . . . . -1.1(2) ?
C23 C24 C25 C26 . . . . 0.8(2) ?
C24 C25 C26 C21 . . . . 0.4(2) ?
C22 C21 C26 C25 . . . . -1.2(2) ?
C3 C21 C26 C25 . . . . -177.83(14) ?
C6 C5 C27 C28 . . . . 15.65(19) ?
C4 C5 C27 C28 . . . . -112.74(15) ?
C6 C5 C27 C32 . . . . -163.87(12) ?
C4 C5 C27 C32 . . . . 67.74(16) ?
C32 C27 C28 C29 . . . . -0.3(2) ?
C5 C27 C28 C29 . . . . -179.83(14) ?
C27 C28 C29 C30 . . . . 0.6(2) ?
C28 C29 C30 C31 . . . . -0.7(2) ?
C29 C30 C31 C32 . . . . 0.6(2) ?
C30 C31 C32 C27 . . . . -0.3(2) ?
C28 C27 C32 C31 . . . . 0.2(2) ?
C5 C27 C32 C31 . . . . 179.72(13) ?
C6 C7 N1 C1 . . . . -148.49(13) ?
C15 C7 N1 C1 . . . . 31.67(18) ?
C6 C7 N1 C3 . . . . 0.4(2) ?
C15 C7 N1 C3 . . . . -179.42(11) ?
C2 C1 N1 C7 . . . . 130.66(13) ?
C2 C1 N1 C3 . . . . -21.25(14) ?
N2 C3 N1 C7 . . . . -152.67(12) ?
C21 C3 N1 C7 . . . . 89.46(14) ?
C4 C3 N1 C7 . . . . -36.33(16) ?
N2 C3 N1 C1 . . . . 0.10(14) ?
C21 C3 N1 C1 . . . . -117.77(12) ?
C4 C3 N1 C1 . . . . 116.44(12) ?
C1 C2 N2 C3 . . . . -35.78(14) ?
N1 C3 N2 C2 . . . . 22.05(14) ?
C21 C3 N2 C2 . . . . 142.42(11) ?
C4 C3 N2 C2 . . . . -92.91(13) ?

_cod_database_fobs_code 2243512
